data_2232184
loop_
_publ_author_name
'Li, Zong-Sheng'
'Ng, Seik Weng'

_publ_section_title
;
 <i>catena</i>-Poly[[[(2,2'-bipyridine-\k^2^<i>N</i>,<i>N</i>')cobalt(II)]-\m-(<i>E</i>)-3,3'-(but-2-ene-2,3-diyl)dibenzoato-\k^4^<i>O</i>,<i>O</i>':<i>O</i>'',<i>O</i>''']
 hemihydrate]
;
_journal_coeditor_code BT5671
_journal_issue 11
_journal_name_full 'Acta Crystallographica Section E'
_journal_page_first m1546
_journal_paper_doi 10.1107/S1600536811041699
_journal_volume 67
_journal_year 2011
_chemical_formula_iupac '[Co (C18 H14 O4) (C10 H8 N2)], 0.5H2 O'
_chemical_formula_moiety 'C28 H22 Co N2 O4, 0.5H2 O'
_chemical_formula_sum 'C28 H23 Co N2 O4.5'
_chemical_formula_weight 518.41
_chemical_name_systematic
;
<i>catena</i>-Poly[[[(2,2'-bipyridine-\k^2^<i>N</i>,<i>N</i>')cobalt(II)]-
\m-(<i>E</i>)-3,3'-(but-2-ene-2,3-diyl)dibenzoato-
\k^4^<i>O</i>,<i>O</i>':<i>O</i>'',<i>O</i>'''] hemihydrate]
;
_space_group_IT_number 14
_symmetry_cell_setting monoclinic
_symmetry_space_group_name_Hall '-P 2yn'
_symmetry_space_group_name_H-M 'P 1 21/n 1'
_atom_sites_solution_hydrogens geom
_atom_sites_solution_primary direct
_atom_sites_solution_secondary difmap
_audit_creation_method SHELXL-97
_cell_angle_alpha 90.00
_cell_angle_beta 97.845(2)
_cell_angle_gamma 90.00
_cell_formula_units_Z 4
_cell_length_a 8.7028(9)
_cell_length_b 19.872(2)
_cell_length_c 14.5181(14)
_cell_measurement_reflns_used 2090
_cell_measurement_temperature 293(2)
_cell_measurement_theta_max 21.05
_cell_measurement_theta_min 2.58
_cell_volume 2487.3(4)
_computing_cell_refinement 'SAINT (Bruker, 2005)'
_computing_data_collection 'APEX2 (Bruker, 2005)'
_computing_data_reduction 'SAINT (Bruker, 2005)'
_computing_molecular_graphics 'X-SEED (Barbour, 2001)'
_computing_publication_material 'publCIF (Westrip, 2010)'
_computing_structure_refinement 'SHELXL97 (Sheldrick, 2008)'
_computing_structure_solution 'SHELXS97 (Sheldrick, 2008)'
_diffrn_ambient_temperature 295(2)
_diffrn_measured_fraction_theta_full 0.991
_diffrn_measured_fraction_theta_max 0.991
_diffrn_measurement_device_type 'Bruker SMART APEX'
_diffrn_measurement_method \w
_diffrn_radiation_monochromator graphite
_diffrn_radiation_source 'fine-focus sealed tube'
_diffrn_radiation_type MoK\a
_diffrn_radiation_wavelength 0.71073
_diffrn_reflns_av_R_equivalents 0.0464
_diffrn_reflns_av_sigmaI/netI 0.0606
_diffrn_reflns_limit_h_max 11
_diffrn_reflns_limit_h_min -10
_diffrn_reflns_limit_k_max 25
_diffrn_reflns_limit_k_min -23
_diffrn_reflns_limit_l_max 14
_diffrn_reflns_limit_l_min -18
_diffrn_reflns_number 14695
_diffrn_reflns_theta_full 27.50
_diffrn_reflns_theta_max 27.50
_diffrn_reflns_theta_min 1.75
_diffrn_standards_decay_% 0
_diffrn_standards_interval_count 0
_diffrn_standards_interval_time 0
_diffrn_standards_number 0
_exptl_absorpt_coefficient_mu 0.729
_exptl_absorpt_correction_T_max 0.9645
_exptl_absorpt_correction_T_min 0.8220
_exptl_absorpt_correction_type multi-scan
_exptl_absorpt_process_details '(SADABS; Sheldrick, 1996)'
_exptl_crystal_colour red
_exptl_crystal_density_diffrn 1.384
_exptl_crystal_density_method 'not measured'
_exptl_crystal_description plate
_exptl_crystal_F_000 1072
_exptl_crystal_size_max 0.28
_exptl_crystal_size_mid 0.17
_exptl_crystal_size_min 0.05
_refine_diff_density_max 0.233
_refine_diff_density_min -0.198
_refine_ls_extinction_method none
_refine_ls_goodness_of_fit_ref 0.963
_refine_ls_hydrogen_treatment constr
_refine_ls_matrix_type full
_refine_ls_number_parameters 327
_refine_ls_number_reflns 5667
_refine_ls_number_restraints 6
_refine_ls_restrained_S_all 0.970
_refine_ls_R_factor_all 0.0998
_refine_ls_R_factor_gt 0.0448
_refine_ls_shift/su_max 0.001
_refine_ls_shift/su_mean 0.001
_refine_ls_structure_factor_coef Fsqd
_refine_ls_weighting_details 'calc w=1/[\s^2^(Fo^2^)+(0.0535P)^2^] where P=(Fo^2^+2Fc^2^)/3'
_refine_ls_weighting_scheme calc
_refine_ls_wR_factor_gt 0.0974
_refine_ls_wR_factor_ref 0.1190
_reflns_number_gt 3153
_reflns_number_total 5667
_reflns_threshold_expression I>2\s(I)
_cod_data_source_file bt5671.cif
_cod_data_source_block I
_cod_original_cell_volume 2487.2(4)
_cod_original_sg_symbol_H-M 'P 21/n'
_cod_original_formula_sum 'C28 H23 Co N2 O4.50'
_cod_database_code 2232184
_cod_database_fobs_code 2232184

loop_
_symmetry_equiv_pos_as_xyz
'x, y, z'
'-x+1/2, y+1/2, -z+1/2'
'-x, -y, -z'
'x-1/2, -y-1/2, z-1/2'

loop_
_atom_site_type_symbol
_atom_site_label
_atom_site_fract_x
_atom_site_fract_y
_atom_site_fract_z
_atom_site_U_iso_or_equiv
_atom_site_adp_type
_atom_site_calc_flag
_atom_site_refinement_flags
_atom_site_occupancy
_atom_site_symmetry_multiplicity
Co Co1 0.72581(4) 0.433780(19) 0.65569(3) 0.05411(15) Uani d . 1 1
O O1 0.6416(2) 0.49163(10) 0.76819(13) 0.0630(5) Uani d . 1 1
O O2 0.6521(2) 0.53304(10) 0.63038(14) 0.0648(6) Uani d . 1 1
O O3 -0.0199(2) 0.88087(10) 0.90530(14) 0.0629(5) Uani d . 1 1
O O4 -0.2047(2) 0.83205(10) 0.81231(14) 0.0659(6) Uani d . 1 1
O O1W 0.6236(8) 0.4682(3) 0.9574(3) 0.125(2) Uani d PU 0.50 1
H H11 0.6219 0.4775 0.9009 0.188 Uiso d PR 0.50 1
H H12 0.5499 0.4883 0.9774 0.188 Uiso d PR 0.50 1
N N1 0.9576(3) 0.44197(11) 0.71738(18) 0.0564(6) Uani d . 1 1
N N2 0.8468(3) 0.41977(11) 0.54323(17) 0.0555(6) Uani d . 1 1
C C1 0.6243(3) 0.54056(14) 0.7128(2) 0.0507(7) Uani d . 1 1
C C2 0.5758(3) 0.60753(14) 0.74361(19) 0.0468(6) Uani d . 1 1
C C3 0.5469(3) 0.66010(15) 0.68050(19) 0.0526(7) Uani d . 1 1
H H3 0.5576 0.6534 0.6183 0.063 Uiso calc R 1 1
C C4 0.5025(3) 0.72181(15) 0.7100(2) 0.0590(8) Uani d . 1 1
H H4 0.4817 0.7567 0.6674 0.071 Uiso calc R 1 1
C C5 0.4887(3) 0.73232(15) 0.8025(2) 0.0571(7) Uani d . 1 1
H H5 0.4581 0.7744 0.8215 0.069 Uiso calc R 1 1
C C6 0.5193(3) 0.68143(14) 0.86754(18) 0.0497(7) Uani d . 1 1
C C7 0.5619(3) 0.61921(14) 0.83632(18) 0.0490(7) Uani d . 1 1
H H7 0.5817 0.5842 0.8788 0.059 Uiso calc R 1 1
C C8 0.5183(3) 0.69319(14) 0.96955(19) 0.0547(7) Uani d . 1 1
C C9 0.6782(4) 0.69610(19) 1.0248(2) 0.0845(11) Uani d . 1 1
H H9A 0.7295 0.7366 1.0096 0.127 Uiso calc R 1 1
H H9B 0.7373 0.6577 1.0100 0.127 Uiso calc R 1 1
H H9C 0.6696 0.6958 1.0900 0.127 Uiso calc R 1 1
C C10 0.3872(4) 0.70120(14) 1.00524(19) 0.0569(7) Uani d . 1 1
C C11 0.3799(4) 0.71311(19) 1.1077(2) 0.0856(11) Uani d . 1 1
H H11A 0.3364 0.6743 1.1338 0.128 Uiso calc R 1 1
H H11B 0.3160 0.7516 1.1148 0.128 Uiso calc R 1 1
H H11C 0.4825 0.7210 1.1393 0.128 Uiso calc R 1 1
C C12 0.2327(3) 0.70095(14) 0.94623(19) 0.0528(7) Uani d . 1 1
C C13 0.1647(4) 0.64333(16) 0.9054(2) 0.0682(9) Uani d . 1 1
H H13 0.2170 0.6025 0.9137 0.082 Uiso calc R 1 1
C C14 0.0202(4) 0.64560(16) 0.8527(2) 0.0714(9) Uani d . 1 1
H H14 -0.0243 0.6062 0.8268 0.086 Uiso calc R 1 1
C C15 -0.0583(3) 0.70517(15) 0.83819(19) 0.0570(7) Uani d . 1 1
H H15 -0.1548 0.7063 0.8017 0.068 Uiso calc R 1 1
C C16 0.0063(3) 0.76353(14) 0.87795(18) 0.0494(7) Uani d . 1 1
C C17 -0.0770(3) 0.82881(14) 0.8639(2) 0.0516(7) Uani d . 1 1
C C18 0.1496(3) 0.76036(14) 0.93232(19) 0.0522(7) Uani d . 1 1
H H18 0.1916 0.7995 0.9605 0.063 Uiso calc R 1 1
C C19 1.0053(4) 0.45294(16) 0.8071(3) 0.0727(9) Uani d . 1 1
H H19 0.9311 0.4587 0.8468 0.087 Uiso calc R 1 1
C C20 1.1591(4) 0.45614(18) 0.8438(3) 0.0845(11) Uani d . 1 1
H H20 1.1881 0.4646 0.9068 0.101 Uiso calc R 1 1
C C21 1.2687(4) 0.44668(18) 0.7861(4) 0.0916(12) Uani d . 1 1
H H21 1.3736 0.4483 0.8094 0.110 Uiso calc R 1 1
C C22 1.2228(4) 0.43482(16) 0.6937(3) 0.0752(10) Uani d . 1 1
H H22 1.2961 0.4282 0.6536 0.090 Uiso calc R 1 1
C C23 1.0648(3) 0.43281(13) 0.6601(2) 0.0560(7) Uani d . 1 1
C C24 1.0024(3) 0.42047(12) 0.5620(2) 0.0534(7) Uani d . 1 1
C C25 1.0942(4) 0.41078(15) 0.4925(3) 0.0668(9) Uani d . 1 1
H H25 1.2017 0.4130 0.5057 0.080 Uiso calc R 1 1
C C26 1.0246(4) 0.39784(16) 0.4041(3) 0.0786(10) Uani d . 1 1
H H26 1.0850 0.3902 0.3570 0.094 Uiso calc R 1 1
C C27 0.8642(4) 0.39610(17) 0.3846(2) 0.0772(10) Uani d . 1 1
H H27 0.8151 0.3868 0.3250 0.093 Uiso calc R 1 1
C C28 0.7805(4) 0.40859(16) 0.4565(2) 0.0690(9) Uani d . 1 1
H H28 0.6728 0.4093 0.4440 0.083 Uiso calc R 1 1

loop_
_atom_site_aniso_label
_atom_site_aniso_U_11
_atom_site_aniso_U_22
_atom_site_aniso_U_33
_atom_site_aniso_U_12
_atom_site_aniso_U_13
_atom_site_aniso_U_23
Co1 0.0452(2) 0.0561(3) 0.0637(3) -0.00109(18) 0.01649(18) -0.00717(19)
O1 0.0733(14) 0.0552(13) 0.0637(13) 0.0107(10) 0.0214(10) -0.0004(10)
O2 0.0729(14) 0.0641(13) 0.0623(13) 0.0021(11) 0.0270(11) -0.0056(10)
O3 0.0502(11) 0.0490(12) 0.0899(15) -0.0008(9) 0.0108(10) -0.0069(11)
O4 0.0546(13) 0.0654(14) 0.0750(14) 0.0052(10) -0.0008(11) -0.0053(11)
O1W 0.195(6) 0.101(4) 0.076(3) 0.032(4) 0.004(4) 0.017(3)
N1 0.0516(14) 0.0506(15) 0.0675(17) 0.0005(11) 0.0100(13) -0.0047(12)
N2 0.0477(14) 0.0553(15) 0.0660(17) -0.0051(11) 0.0173(12) -0.0059(12)
C1 0.0376(14) 0.0565(18) 0.060(2) -0.0061(12) 0.0143(13) -0.0038(15)
C2 0.0357(14) 0.0509(17) 0.0553(18) -0.0017(12) 0.0121(12) -0.0022(13)
C3 0.0452(15) 0.063(2) 0.0500(17) -0.0050(13) 0.0085(13) -0.0020(14)
C4 0.0589(18) 0.0581(19) 0.059(2) 0.0031(14) 0.0046(15) 0.0098(15)
C5 0.0559(18) 0.0522(18) 0.063(2) 0.0081(13) 0.0087(15) -0.0016(15)
C6 0.0432(15) 0.0542(18) 0.0518(17) 0.0053(13) 0.0074(13) -0.0008(14)
C7 0.0447(15) 0.0525(17) 0.0504(18) 0.0053(12) 0.0085(13) 0.0065(13)
C8 0.0573(18) 0.0546(18) 0.0519(18) 0.0078(14) 0.0069(14) -0.0023(13)
C9 0.071(2) 0.111(3) 0.069(2) 0.020(2) -0.0006(18) -0.007(2)
C10 0.0654(19) 0.0571(18) 0.0490(17) 0.0085(15) 0.0102(15) -0.0058(14)
C11 0.092(3) 0.112(3) 0.054(2) 0.021(2) 0.0129(18) -0.0125(19)
C12 0.0551(17) 0.0531(18) 0.0540(18) 0.0050(14) 0.0212(14) -0.0063(14)
C13 0.072(2) 0.056(2) 0.078(2) 0.0121(16) 0.0171(18) -0.0117(16)
C14 0.073(2) 0.054(2) 0.086(2) -0.0048(16) 0.0092(19) -0.0178(17)
C15 0.0517(17) 0.061(2) 0.0591(19) -0.0024(14) 0.0079(14) -0.0079(15)
C16 0.0511(16) 0.0510(17) 0.0499(17) -0.0044(13) 0.0203(13) -0.0050(13)
C17 0.0474(17) 0.0536(18) 0.0587(19) -0.0001(14) 0.0242(14) -0.0004(14)
C18 0.0505(16) 0.0525(18) 0.0560(17) -0.0027(13) 0.0156(14) -0.0093(13)
C19 0.067(2) 0.071(2) 0.079(3) 0.0006(16) 0.0034(19) -0.0085(18)
C20 0.076(3) 0.082(3) 0.089(3) -0.0013(19) -0.011(2) -0.004(2)
C21 0.058(2) 0.087(3) 0.123(4) -0.0026(19) -0.011(2) 0.010(2)
C22 0.0490(18) 0.068(2) 0.110(3) 0.0052(16) 0.0142(19) 0.009(2)
C23 0.0467(16) 0.0398(15) 0.083(2) 0.0018(12) 0.0147(16) 0.0018(15)
C24 0.0496(16) 0.0379(16) 0.077(2) 0.0009(12) 0.0226(15) 0.0019(13)
C25 0.063(2) 0.0564(19) 0.087(3) 0.0040(15) 0.0340(19) 0.0061(17)
C26 0.090(3) 0.067(2) 0.090(3) 0.0024(19) 0.052(2) 0.0011(19)
C27 0.089(3) 0.080(2) 0.068(2) -0.013(2) 0.030(2) -0.0066(18)
C28 0.063(2) 0.075(2) 0.073(2) -0.0135(16) 0.0221(18) -0.0075(18)

loop_
_atom_type_symbol
_atom_type_description
_atom_type_scat_dispersion_real
_atom_type_scat_dispersion_imag
_atom_type_scat_source
C C 0.0033 0.0016 'International Tables Vol C Tables 4.2.6.8 and 6.1.1.4'
H H 0.0000 0.0000 'International Tables Vol C Tables 4.2.6.8 and 6.1.1.4'
N N 0.0061 0.0033 'International Tables Vol C Tables 4.2.6.8 and 6.1.1.4'
O O 0.0106 0.0060 'International Tables Vol C Tables 4.2.6.8 and 6.1.1.4'
Co Co 0.3494 0.9721 'International Tables Vol C Tables 4.2.6.8 and 6.1.1.4'

loop_
_geom_angle_atom_site_label_1
_geom_angle_atom_site_label_2
_geom_angle_atom_site_label_3
_geom_angle_site_symmetry_1
_geom_angle_site_symmetry_3
_geom_angle
N2 Co1 O4 . 2_546 96.57(8)
N2 Co1 O2 . . 99.46(8)
O4 Co1 O2 2_546 . 156.66(8)
N2 Co1 N1 . . 77.60(10)
O4 Co1 N1 2_546 . 95.09(8)
O2 Co1 N1 . . 104.82(8)
N2 Co1 O3 . 2_546 95.36(9)
O4 Co1 O3 2_546 2_546 61.75(7)
O2 Co1 O3 . 2_546 99.77(8)
N1 Co1 O3 . 2_546 155.20(8)
N2 Co1 O1 . . 155.19(8)
O4 Co1 O1 2_546 . 106.98(8)
O2 Co1 O1 . . 60.85(7)
N1 Co1 O1 . . 92.34(9)
O3 Co1 O1 2_546 . 102.51(8)
C1 O1 Co1 . . 87.29(16)
C1 O2 Co1 . . 92.23(17)
C17 O3 Co1 . 2_556 87.33(16)
C17 O4 Co1 . 2_556 90.83(16)
H11 O1W H12 . . 108.6
C19 N1 C23 . . 118.5(3)
C19 N1 Co1 . . 125.8(2)
C23 N1 Co1 . . 115.7(2)
C28 N2 C24 . . 119.2(3)
C28 N2 Co1 . . 124.42(19)
C24 N2 Co1 . . 116.3(2)
O1 C1 O2 . . 119.5(3)
O1 C1 C2 . . 121.0(3)
O2 C1 C2 . . 119.4(3)
C7 C2 C3 . . 118.8(3)
C7 C2 C1 . . 120.5(3)
C3 C2 C1 . . 120.6(2)
C4 C3 C2 . . 120.0(3)
C4 C3 H3 . . 120.0
C2 C3 H3 . . 120.0
C3 C4 C5 . . 120.3(3)
C3 C4 H4 . . 119.9
C5 C4 H4 . . 119.9
C4 C5 C6 . . 121.2(3)
C4 C5 H5 . . 119.4
C6 C5 H5 . . 119.4
C5 C6 C7 . . 117.7(3)
C5 C6 C8 . . 122.2(3)
C7 C6 C8 . . 120.0(2)
C6 C7 C2 . . 122.0(3)
C6 C7 H7 . . 119.0
C2 C7 H7 . . 119.0
C10 C8 C6 . . 121.8(3)
C10 C8 C9 . . 124.6(3)
C6 C8 C9 . . 113.6(2)
C8 C9 H9A . . 109.5
C8 C9 H9B . . 109.5
H9A C9 H9B . . 109.5
C8 C9 H9C . . 109.5
H9A C9 H9C . . 109.5
H9B C9 H9C . . 109.5
C8 C10 C12 . . 122.1(2)
C8 C10 C11 . . 123.8(3)
C12 C10 C11 . . 114.1(3)
C10 C11 H11A . . 109.5
C10 C11 H11B . . 109.5
H11A C11 H11B . . 109.5
C10 C11 H11C . . 109.5
H11A C11 H11C . . 109.5
H11B C11 H11C . . 109.5
C13 C12 C18 . . 117.3(3)
C13 C12 C10 . . 123.2(3)
C18 C12 C10 . . 119.5(3)
C12 C13 C14 . . 120.9(3)
C12 C13 H13 . . 119.5
C14 C13 H13 . . 119.5
C15 C14 C13 . . 120.8(3)
C15 C14 H14 . . 119.6
C13 C14 H14 . . 119.6
C14 C15 C16 . . 119.7(3)
C14 C15 H15 . . 120.1
C16 C15 H15 . . 120.1
C15 C16 C18 . . 119.0(3)
C15 C16 C17 . . 120.8(3)
C18 C16 C17 . . 120.2(3)
O4 C17 O3 . . 120.0(3)
O4 C17 C16 . . 120.2(3)
O3 C17 C16 . . 119.8(3)
O4 C17 Co1 . 2_556 58.40(14)
O3 C17 Co1 . 2_556 61.68(14)
C16 C17 Co1 . 2_556 177.01(19)
C16 C18 C12 . . 122.3(3)
C16 C18 H18 . . 118.9
C12 C18 H18 . . 118.9
N1 C19 C20 . . 123.1(4)
N1 C19 H19 . . 118.5
C20 C19 H19 . . 118.5
C21 C20 C19 . . 118.7(4)
C21 C20 H20 . . 120.6
C19 C20 H20 . . 120.6
C22 C21 C20 . . 119.4(3)
C22 C21 H21 . . 120.3
C20 C21 H21 . . 120.3
C21 C22 C23 . . 119.3(3)
C21 C22 H22 . . 120.3
C23 C22 H22 . . 120.3
N1 C23 C22 . . 120.9(3)
N1 C23 C24 . . 115.2(2)
C22 C23 C24 . . 123.9(3)
N2 C24 C25 . . 121.1(3)
N2 C24 C23 . . 115.2(2)
C25 C24 C23 . . 123.7(3)
C26 C25 C24 . . 119.1(3)
C26 C25 H25 . . 120.5
C24 C25 H25 . . 120.5
C25 C26 C27 . . 120.1(3)
C25 C26 H26 . . 119.9
C27 C26 H26 . . 119.9
C28 C27 C26 . . 117.6(3)
C28 C27 H27 . . 121.2
C26 C27 H27 . . 121.2
N2 C28 C27 . . 122.9(3)
N2 C28 H28 . . 118.6
C27 C28 H28 . . 118.6

loop_
_geom_bond_atom_site_label_1
_geom_bond_atom_site_label_2
_geom_bond_site_symmetry_2
_geom_bond_distance
Co1 N2 . 2.079(2)
Co1 O4 2_546 2.088(2)
Co1 O2 . 2.091(2)
Co1 N1 . 2.099(2)
Co1 O3 2_546 2.1602(18)
Co1 O1 . 2.2030(19)
O1 C1 . 1.257(3)
O2 C1 . 1.262(3)
O3 C17 . 1.264(3)
O3 Co1 2_556 2.1602(18)
O4 C17 . 1.254(3)
O4 Co1 2_556 2.088(2)
O1W H11 . 0.8400
O1W H12 . 0.8401
N1 C19 . 1.330(4)
N1 C23 . 1.344(4)
N2 C28 . 1.330(3)
N2 C24 . 1.345(3)
C1 C2 . 1.483(4)
C2 C7 . 1.387(3)
C2 C3 . 1.390(4)
C3 C4 . 1.371(4)
C3 H3 . 0.9300
C4 C5 . 1.382(4)
C4 H4 . 0.9300
C5 C6 . 1.384(4)
C5 H5 . 0.9300
C6 C7 . 1.385(4)
C6 C8 . 1.501(4)
C7 H7 . 0.9300
C8 C10 . 1.325(4)
C8 C9 . 1.510(4)
C9 H9A . 0.9600
C9 H9B . 0.9600
C9 H9C . 0.9600
C10 C12 . 1.492(4)
C10 C11 . 1.515(4)
C11 H11A . 0.9600
C11 H11B . 0.9600
C11 H11C . 0.9600
C12 C13 . 1.385(4)
C12 C18 . 1.385(4)
C13 C14 . 1.381(4)
C13 H13 . 0.9300
C14 C15 . 1.369(4)
C14 H14 . 0.9300
C15 C16 . 1.381(3)
C15 H15 . 0.9300
C16 C18 . 1.383(4)
C16 C17 . 1.487(4)
C17 Co1 2_556 2.451(3)
C18 H18 . 0.9300
C19 C20 . 1.372(4)
C19 H19 . 0.9300
C20 C21 . 1.366(5)
C20 H20 . 0.9300
C21 C22 . 1.367(5)
C21 H21 . 0.9300
C22 C23 . 1.395(4)
C22 H22 . 0.9300
C23 C24 . 1.473(4)
C24 C25 . 1.384(4)
C25 C26 . 1.366(4)
C25 H25 . 0.9300
C26 C27 . 1.387(5)
C26 H26 . 0.9300
C27 C28 . 1.375(4)
C27 H27 . 0.9300
C28 H28 . 0.9300

loop_
_geom_hbond_atom_site_label_D
_geom_hbond_atom_site_label_H
_geom_hbond_atom_site_label_A
_geom_hbond_distance_DH
_geom_hbond_distance_HA
_geom_hbond_distance_DA
_geom_hbond_angle_DHA
_geom_hbond_publ_flag
O1w H11 O1 0.84 1.98 2.812(5) 173 yes

loop_
_geom_torsion_atom_site_label_1
_geom_torsion_atom_site_label_2
_geom_torsion_atom_site_label_3
_geom_torsion_atom_site_label_4
_geom_torsion_site_symmetry_1
_geom_torsion
N2 Co1 O1 C1 . 38.9(3)
O4 Co1 O1 C1 2_546 -160.09(16)
O2 Co1 O1 C1 . -1.82(15)
N1 Co1 O1 C1 . 103.86(16)
O3 Co1 O1 C1 2_546 -96.14(16)
N2 Co1 O2 C1 . -162.06(17)
O4 Co1 O2 C1 2_546 65.2(3)
N1 Co1 O2 C1 . -82.50(18)
O3 Co1 O2 C1 2_546 100.77(17)
O1 Co1 O2 C1 . 1.81(15)
N2 Co1 N1 C19 . -179.5(2)
O4 Co1 N1 C19 2_546 -83.9(2)
O2 Co1 N1 C19 . 83.8(2)
O3 Co1 N1 C19 2_546 -103.9(3)
O1 Co1 N1 C19 . 23.4(2)
N2 Co1 N1 C23 . -1.95(18)
O4 Co1 N1 C23 2_546 93.68(19)
O2 Co1 N1 C23 . -98.61(19)
O3 Co1 N1 C23 2_546 73.7(3)
O1 Co1 N1 C23 . -159.04(19)
O4 Co1 N2 C28 2_546 86.1(2)
O2 Co1 N2 C28 . -76.9(2)
N1 Co1 N2 C28 . 179.9(2)
O3 Co1 N2 C28 2_546 24.0(2)
O1 Co1 N2 C28 . -112.2(3)
O4 Co1 N2 C24 2_546 -91.99(19)
O2 Co1 N2 C24 . 105.04(19)
N1 Co1 N2 C24 . 1.81(18)
O3 Co1 N2 C24 2_546 -154.10(19)
O1 Co1 N2 C24 . 69.7(3)
Co1 O1 C1 O2 . 3.0(3)
Co1 O1 C1 C2 . -175.3(2)
Co1 O2 C1 O1 . -3.2(3)
Co1 O2 C1 C2 . 175.1(2)
O1 C1 C2 C7 . 5.8(4)
O2 C1 C2 C7 . -172.5(2)
O1 C1 C2 C3 . -175.7(2)
O2 C1 C2 C3 . 6.0(4)
C7 C2 C3 C4 . -1.3(4)
C1 C2 C3 C4 . -179.8(2)
C2 C3 C4 C5 . 1.0(4)
C3 C4 C5 C6 . 0.2(4)
C4 C5 C6 C7 . -1.1(4)
C4 C5 C6 C8 . 174.7(3)
C5 C6 C7 C2 . 0.8(4)
C8 C6 C7 C2 . -175.1(2)
C3 C2 C7 C6 . 0.4(4)
C1 C2 C7 C6 . 178.9(2)
C5 C6 C8 C10 . 74.1(4)
C7 C6 C8 C10 . -110.3(3)
C5 C6 C8 C9 . -104.9(3)
C7 C6 C8 C9 . 70.8(3)
C6 C8 C10 C12 . -1.7(4)
C9 C8 C10 C12 . 177.1(3)
C6 C8 C10 C11 . 179.9(3)
C9 C8 C10 C11 . -1.3(5)
C8 C10 C12 C13 . 72.2(4)
C11 C10 C12 C13 . -109.3(3)
C8 C10 C12 C18 . -109.3(3)
C11 C10 C12 C18 . 69.2(4)
C18 C12 C13 C14 . 0.4(4)
C10 C12 C13 C14 . 178.9(3)
C12 C13 C14 C15 . 1.1(5)
C13 C14 C15 C16 . -1.1(5)
C14 C15 C16 C18 . -0.3(4)
C14 C15 C16 C17 . -179.5(3)
Co1 O4 C17 O3 2_556 -2.0(3)
Co1 O4 C17 C16 2_556 176.9(2)
Co1 O3 C17 O4 2_556 2.0(3)
Co1 O3 C17 C16 2_556 -177.0(2)
C15 C16 C17 O4 . -3.1(4)
C18 C16 C17 O4 . 177.8(3)
C15 C16 C17 O3 . 175.9(2)
C18 C16 C17 O3 . -3.3(4)
C15 C16 C18 C12 . 1.8(4)
C17 C16 C18 C12 . -179.0(2)
C13 C12 C18 C16 . -1.8(4)
C10 C12 C18 C16 . 179.6(3)
C23 N1 C19 C20 . 0.8(4)
Co1 N1 C19 C20 . 178.3(2)
N1 C19 C20 C21 . -1.0(5)
C19 C20 C21 C22 . 0.5(5)
C20 C21 C22 C23 . 0.2(5)
C19 N1 C23 C22 . -0.1(4)
Co1 N1 C23 C22 . -177.9(2)
C19 N1 C23 C24 . 179.6(2)
Co1 N1 C23 C24 . 1.8(3)
C21 C22 C23 N1 . -0.4(4)
C21 C22 C23 C24 . 180.0(3)
C28 N2 C24 C25 . 1.0(4)
Co1 N2 C24 C25 . 179.2(2)
C28 N2 C24 C23 . -179.6(2)
Co1 N2 C24 C23 . -1.4(3)
N1 C23 C24 N2 . -0.3(3)
C22 C23 C24 N2 . 179.4(3)
N1 C23 C24 C25 . 179.1(3)
C22 C23 C24 C25 . -1.2(4)
N2 C24 C25 C26 . -2.5(4)
C23 C24 C25 C26 . 178.2(3)
C24 C25 C26 C27 . 1.5(5)
C25 C26 C27 C28 . 0.8(5)
C24 N2 C28 C27 . 1.5(4)
Co1 N2 C28 C27 . -176.5(2)
C26 C27 C28 N2 . -2.4(5)
